data_7111680
loop_
_publ_author_name
'Baddour, Frederick G.'
'Kahn, Michael I.'
'Golen, James A.'
'Rheingold, Arnold L.'
'Doerrer, Linda H.'

_publ_section_title
;
 Platinum(iv)-\k3-terpyridine complexes: synthesis with spectroscopic and
 structural characterization
;
_journal_issue 27
_journal_name_full 'Chemical Communications'
_journal_page_first 4968
_journal_page_last 4970
_journal_paper_doi 10.1039/c0cc00283f
_journal_volume 46
_journal_year 2010
_chemical_formula_moiety 'C27 H35 Cl3 N3 Pt, 2(C4 H10 O), Cl'
_chemical_formula_sum 'C35 H55 Cl4 N3 O2 Pt'
_chemical_formula_weight 886.71
_chemical_name_systematic
;
?
;
_space_group_IT_number 14
_symmetry_cell_setting monoclinic
_symmetry_space_group_name_Hall '-P 2yn'
_symmetry_space_group_name_H-M 'P 1 21/n 1'
_atom_sites_solution_hydrogens geom
_atom_sites_solution_primary direct
_atom_sites_solution_secondary difmap
_audit_creation_method SHELXL-97
_cell_angle_alpha 90.00
_cell_angle_beta 105.297(5)
_cell_angle_gamma 90.00
_cell_formula_units_Z 4
_cell_length_a 15.362(4)
_cell_length_b 10.441(3)
_cell_length_c 24.357(6)
_cell_measurement_reflns_used 3556
_cell_measurement_temperature 100(2)
_cell_measurement_theta_max 28.23
_cell_measurement_theta_min 2.73
_cell_volume 3768.3(17)
_computing_cell_refinement 'Bruker SMART'
_computing_data_collection 'Bruker SMART'
_computing_data_reduction 'Bruker SAINT'
_computing_molecular_graphics 'Bruker SHELXTL'
_computing_publication_material 'Bruker SHELXTL'
_computing_structure_refinement 'SHELXL-97 (Sheldrick, 1997)'
_computing_structure_solution 'SHELXS-97 (Sheldrick, 1990)'
_diffrn_ambient_temperature 100(2)
_diffrn_measured_fraction_theta_full 1.000
_diffrn_measured_fraction_theta_max 0.948
_diffrn_measurement_device_type 'CCD area detector'
_diffrn_measurement_method 'phi and omega scans'
_diffrn_radiation_monochromator graphite
_diffrn_radiation_source 'fine-focus sealed tube'
_diffrn_radiation_type MoK\a
_diffrn_radiation_wavelength 0.71073
_diffrn_reflns_av_R_equivalents 0.0609
_diffrn_reflns_av_sigmaI/netI 0.0442
_diffrn_reflns_limit_h_max 19
_diffrn_reflns_limit_h_min -20
_diffrn_reflns_limit_k_max 13
_diffrn_reflns_limit_k_min -13
_diffrn_reflns_limit_l_max 31
_diffrn_reflns_limit_l_min -32
_diffrn_reflns_number 58242
_diffrn_reflns_theta_full 25.00
_diffrn_reflns_theta_max 28.33
_diffrn_reflns_theta_min 1.42
_exptl_absorpt_coefficient_mu 4.041
_exptl_absorpt_correction_T_max 0.4987
_exptl_absorpt_correction_T_min 0.4315
_exptl_absorpt_correction_type multi-scan
_exptl_absorpt_process_details SADABS
_exptl_crystal_colour YELLOW
_exptl_crystal_density_diffrn 1.563
_exptl_crystal_density_method 'not measured'
_exptl_crystal_description BLOCK
_exptl_crystal_F_000 1792
_exptl_crystal_size_max 0.25
_exptl_crystal_size_mid 0.25
_exptl_crystal_size_min 0.20
_refine_diff_density_max 3.708
_refine_diff_density_min -1.680
_refine_diff_density_rms 0.156
_refine_ls_extinction_method none
_refine_ls_goodness_of_fit_ref 1.032
_refine_ls_hydrogen_treatment constr
_refine_ls_matrix_type full
_refine_ls_number_parameters 389
_refine_ls_number_reflns 8900
_refine_ls_number_restraints 17
_refine_ls_restrained_S_all 1.071
_refine_ls_R_factor_all 0.0646
_refine_ls_R_factor_gt 0.0466
_refine_ls_shift/su_max 0.006
_refine_ls_shift/su_mean 0.000
_refine_ls_structure_factor_coef Fsqd
_refine_ls_weighting_details 'calc w=1/[\s^2^(Fo^2^)+(0.0493P)^2^+21.9744P] where P=(Fo^2^+2Fc^2^)/3'
_refine_ls_weighting_scheme calc
_refine_ls_wR_factor_gt 0.1071
_refine_ls_wR_factor_ref 0.1169
_reflns_number_gt 7111
_reflns_number_total 8900
_reflns_threshold_expression >2sigma(I)
_cod_data_source_file C0CC00283Fsup1.cif
_cod_data_source_block Compound-3-with-Et2O
_cod_depositor_comments
;
The following automatic conversions were performed:

'_symmetry_cell_setting' value 'Monoclinic' changed to 'monoclinic'
according to /home/saulius/struct/CIF-dictionaries/cif_core.dic
dictionary named 'cif_core.dic' version 2.4.2 from
2011-04-26.

'_exptl_absorpt_correction_type' value 'MULTI-SCAN'
changed to 'multi-scan' according to
/home/saulius/struct/CIF-dictionaries/cif_core.dic dictionary named
'cif_core.dic' version 2.4.2 from
2011-04-26.

'_refine_ls_hydrogen_treatment' value 'CONSTR' changed
to 'constr' according to
/home/saulius/struct/CIF-dictionaries/cif_core.dic dictionary named
'cif_core.dic' version 2.4.2 from 2011-04-26.

Automatic conversion script
Id: cif_fix_values 1891 2012-01-12 08:04:46Z andrius 
;
_cod_original_cell_volume 3768.3(16)
_cod_original_sg_symbol_H-M P2(1)/n
_cod_database_code 7111680

loop_
_symmetry_equiv_pos_as_xyz
'x, y, z'
'-x+1/2, y+1/2, -z+1/2'
'-x, -y, -z'
'x-1/2, -y-1/2, z-1/2'

loop_
_atom_site_label
_atom_site_type_symbol
_atom_site_fract_x
_atom_site_fract_y
_atom_site_fract_z
_atom_site_U_iso_or_equiv
_atom_site_adp_type
_atom_site_occupancy
_atom_site_symmetry_multiplicity
_atom_site_calc_flag
_atom_site_refinement_flags
_atom_site_disorder_assembly
_atom_site_disorder_group
Pt1 Pt 0.110348(13) 0.71779(2) 0.311215(10) 0.02510(8) Uani 1 1 d . . .
Cl1 Cl 0.16255(10) 0.56097(17) 0.26072(7) 0.0393(4) Uani 1 1 d . . .
Cl2 Cl 0.25564(9) 0.79375(16) 0.34884(7) 0.0359(4) Uani 1 1 d . . .
Cl3 Cl 0.05224(10) 0.87181(15) 0.35984(7) 0.0334(3) Uani 1 1 d . . .
N1 N 0.0761(3) 0.8302(5) 0.2407(2) 0.0296(11) Uani 1 1 d . . .
N2 N -0.0121(3) 0.6540(5) 0.2787(2) 0.0230(10) Uani 1 1 d . . .
N3 N 0.1056(3) 0.5857(5) 0.3717(2) 0.0267(10) Uani 1 1 d . . .
C1 C 0.1252(4) 0.9204(7) 0.2250(3) 0.0372(15) Uani 1 1 d . . .
H1 H 0.1860 0.9318 0.2465 0.045 Uiso 1 1 calc R . .
C2 C 0.0916(4) 0.9979(8) 0.1789(3) 0.0475(19) Uani 1 1 d . . .
H2 H 0.1290 1.0611 0.1687 0.057 Uiso 1 1 calc R . .
C3 C 0.0020(4) 0.9840(7) 0.1469(3) 0.0411(17) Uani 1 1 d . . .
C4 C -0.0488(4) 0.8867(7) 0.1629(3) 0.0334(14) Uani 1 1 d . . .
H4 H -0.1095 0.8729 0.1417 0.040 Uiso 1 1 calc R . .
C5 C -0.0112(4) 0.8106(6) 0.2094(3) 0.0271(12) Uani 1 1 d . . .
C6 C -0.0593(4) 0.7063(6) 0.2295(2) 0.0250(12) Uani 1 1 d . . .
C7 C -0.1443(4) 0.6571(6) 0.2036(2) 0.0253(12) Uani 1 1 d . . .
H7 H -0.1789 0.6914 0.1685 0.030 Uiso 1 1 calc R . .
C8 C -0.1784(4) 0.5566(5) 0.2297(2) 0.0240(11) Uani 1 1 d . . .
C9 C -0.1263(4) 0.5083(6) 0.2820(3) 0.0254(12) Uani 1 1 d . . .
H9 H -0.1494 0.4420 0.3008 0.030 Uiso 1 1 calc R . .
C10 C -0.0408(3) 0.5580(5) 0.3060(2) 0.0237(11) Uani 1 1 d . . .
C11 C 0.0260(3) 0.5190(6) 0.3592(2) 0.0252(12) Uani 1 1 d . . .
C12 C 0.0134(4) 0.4200(6) 0.3942(2) 0.0256(12) Uani 1 1 d . . .
H12 H -0.0415 0.3732 0.3847 0.031 Uiso 1 1 calc R . .
C13 C 0.0814(4) 0.3877(6) 0.4439(3) 0.0292(13) Uani 1 1 d . . .
C14 C 0.1587(4) 0.4637(6) 0.4560(3) 0.0314(13) Uani 1 1 d . . .
H14 H 0.2050 0.4485 0.4899 0.038 Uiso 1 1 calc R . .
C15 C 0.1691(4) 0.5611(6) 0.4195(3) 0.0316(13) Uani 1 1 d . . .
H15 H 0.2226 0.6112 0.4288 0.038 Uiso 1 1 calc R . .
C16 C -0.0414(4) 1.0730(9) 0.0971(3) 0.055(2) Uani 1 1 d . . .
C17 C 0.0285(5) 1.1591(11) 0.0808(4) 0.074(3) Uani 1 1 d . . .
H17A H -0.0017 1.2141 0.0488 0.111 Uiso 1 1 calc R . .
H17B H 0.0735 1.1058 0.0697 0.111 Uiso 1 1 calc R . .
H17C H 0.0583 1.2125 0.1134 0.111 Uiso 1 1 calc R . .
C18 C -0.0890(5) 0.9898(11) 0.0455(3) 0.072(3) Uani 1 1 d . . .
H18A H -0.1333 0.9340 0.0560 0.108 Uiso 1 1 calc R . .
H18B H -0.0442 0.9372 0.0338 0.108 Uiso 1 1 calc R . .
H18C H -0.1198 1.0453 0.0139 0.108 Uiso 1 1 calc R . .
C19 C -0.1112(5) 1.1572(9) 0.1156(4) 0.066(3) Uani 1 1 d . . .
H19A H -0.1559 1.1024 0.1262 0.099 Uiso 1 1 calc R . .
H19B H -0.1415 1.2131 0.0840 0.099 Uiso 1 1 calc R . .
H19C H -0.0804 1.2097 0.1483 0.099 Uiso 1 1 calc R . .
C20 C -0.2717(4) 0.4992(6) 0.2026(3) 0.0296(13) Uani 1 1 d . . .
C21 C -0.3075(5) 0.5386(8) 0.1403(3) 0.059(2) Uani 1 1 d . . .
H21A H -0.3669 0.4999 0.1245 0.088 Uiso 1 1 calc R . .
H21B H -0.2657 0.5092 0.1187 0.088 Uiso 1 1 calc R . .
H21C H -0.3128 0.6321 0.1378 0.088 Uiso 1 1 calc R . .
C22 C -0.3346(5) 0.5379(10) 0.2386(4) 0.067(3) Uani 1 1 d . . .
H22A H -0.3948 0.5026 0.2218 0.101 Uiso 1 1 calc R . .
H22B H -0.3381 0.6315 0.2399 0.101 Uiso 1 1 calc R . .
H22C H -0.3113 0.5044 0.2773 0.101 Uiso 1 1 calc R . .
C23 C -0.2654(5) 0.3525(7) 0.2037(3) 0.0468(18) Uani 1 1 d . . .
H23A H -0.3250 0.3160 0.1859 0.070 Uiso 1 1 calc R . .
H23B H -0.2449 0.3229 0.2432 0.070 Uiso 1 1 calc R . .
H23C H -0.2224 0.3249 0.1827 0.070 Uiso 1 1 calc R . .
C24 C 0.0688(4) 0.2766(6) 0.4807(3) 0.0318(13) Uani 1 1 d . . .
C25 C -0.0116(6) 0.3039(8) 0.5057(4) 0.056(2) Uani 1 1 d . . .
H25A H 0.0012 0.3805 0.5298 0.085 Uiso 1 1 calc R . .
H25B H -0.0209 0.2306 0.5286 0.085 Uiso 1 1 calc R . .
H25C H -0.0661 0.3181 0.4747 0.085 Uiso 1 1 calc R . .
C26 C 0.0487(7) 0.1572(8) 0.4447(3) 0.060(2) Uani 1 1 d . . .
H26A H 0.0409 0.0846 0.4685 0.090 Uiso 1 1 calc R . .
H26B H 0.0990 0.1396 0.4280 0.090 Uiso 1 1 calc R . .
H26C H -0.0067 0.1697 0.4142 0.090 Uiso 1 1 calc R . .
C27 C 0.1521(6) 0.2556(9) 0.5315(4) 0.059(2) Uani 1 1 d . . .
H27A H 0.1640 0.3336 0.5547 0.088 Uiso 1 1 calc R . .
H27B H 0.2047 0.2358 0.5174 0.088 Uiso 1 1 calc R . .
H27C H 0.1406 0.1842 0.5548 0.088 Uiso 1 1 calc R . .
Cl4 Cl 0.21691(9) 0.60909(16) 0.61214(7) 0.0346(3) Uani 1 1 d . . .
O1 O 0.3901(14) -0.121(2) 0.5657(8) 0.111(8) Uiso 0.464(16) 1 d PD A 1
C28 C 0.2416(16) -0.053(3) 0.4975(14) 0.113(10) Uiso 0.464(16) 1 d PD A 1
H28A H 0.2106 -0.0386 0.4574 0.169 Uiso 0.464(16) 1 calc PR A 1
H28B H 0.2424 0.0273 0.5187 0.169 Uiso 0.464(16) 1 calc PR A 1
H28C H 0.2098 -0.1189 0.5132 0.169 Uiso 0.464(16) 1 calc PR A 1
C29 C 0.3300(11) -0.092(2) 0.5022(7) 0.056(5) Uiso 0.464(16) 1 d PD A 1
H29A H 0.3605 -0.0254 0.4853 0.068 Uiso 0.464(16) 1 calc PR A 1
H29B H 0.3279 -0.1711 0.4793 0.068 Uiso 0.464(16) 1 calc PR A 1
C30 C 0.4535(11) -0.0178(17) 0.5624(7) 0.049(5) Uiso 0.464(16) 1 d PD A 1
H30A H 0.4210 0.0602 0.5450 0.059 Uiso 0.464(16) 1 calc PR A 1
H30B H 0.4954 -0.0449 0.5400 0.059 Uiso 0.464(16) 1 calc PR A 1
C31 C 0.504(2) 0.006(3) 0.6249(9) 0.078(4) Uiso 0.464(16) 1 d PD A 1
H31A H 0.5471 0.0762 0.6271 0.117 Uiso 0.464(16) 1 calc PR A 1
H31B H 0.5368 -0.0720 0.6409 0.117 Uiso 0.464(16) 1 calc PR A 1
H31C H 0.4609 0.0284 0.6466 0.117 Uiso 0.464(16) 1 calc PR A 1
O1A O 0.3740(10) -0.0613(17) 0.5589(7) 0.086(5) Uiso 0.536(16) 1 d PD A 2
C28A C 0.2315(11) -0.1349(18) 0.5010(8) 0.059(4) Uiso 0.536(16) 1 d PD A 2
H28D H 0.1988 -0.2011 0.4751 0.088 Uiso 0.536(16) 1 calc PR A 2
H28E H 0.2258 -0.0527 0.4810 0.088 Uiso 0.536(16) 1 calc PR A 2
H28F H 0.2059 -0.1275 0.5337 0.088 Uiso 0.536(16) 1 calc PR A 2
C29A C 0.3211(14) -0.168(3) 0.5196(12) 0.117(9) Uiso 0.536(16) 1 d PD A 2
H29C H 0.3464 -0.1796 0.4865 0.141 Uiso 0.536(16) 1 calc PR A 2
H29D H 0.3272 -0.2498 0.5407 0.141 Uiso 0.536(16) 1 calc PR A 2
C30A C 0.4656(16) -0.105(4) 0.5603(13) 0.163(14) Uiso 0.536(16) 1 d PD A 2
H30C H 0.4850 -0.0779 0.5265 0.196 Uiso 0.536(16) 1 calc PR A 2
H30D H 0.4732 -0.1988 0.5658 0.196 Uiso 0.536(16) 1 calc PR A 2
C31A C 0.5115(18) -0.029(2) 0.6139(10) 0.078(4) Uiso 0.536(16) 1 d PD A 2
H31D H 0.5771 -0.0390 0.6222 0.117 Uiso 0.536(16) 1 calc PR A 2
H31E H 0.4907 -0.0601 0.6462 0.117 Uiso 0.536(16) 1 calc PR A 2
H31F H 0.4961 0.0623 0.6077 0.117 Uiso 0.536(16) 1 calc PR A 2
O2 O 0.8088(5) -0.2597(7) 0.6603(3) 0.081(2) Uiso 1 1 d D . .
C32 C 0.6690(9) -0.2281(16) 0.5778(6) 0.021(3) Uiso 0.464(16) 1 d PD A 3
H32A H 0.6235 -0.1664 0.5580 0.031 Uiso 0.464(16) 1 calc PR A 3
H32B H 0.6393 -0.3002 0.5912 0.031 Uiso 0.464(16) 1 calc PR A 3
H32C H 0.7028 -0.2597 0.5516 0.031 Uiso 0.464(16) 1 calc PR A 3
C33 C 0.7343(16) -0.162(2) 0.6289(11) 0.091(5) Uiso 0.464(16) 1 d PD A 3
H33A H 0.7004 -0.1310 0.6556 0.109 Uiso 0.464(16) 1 calc PR A 3
H33B H 0.7630 -0.0880 0.6156 0.109 Uiso 0.464(16) 1 calc PR A 3
C34 C 0.8699(15) -0.180(2) 0.6979(11) 0.079(4) Uiso 0.464(16) 1 d PD A 3
H34A H 0.8404 -0.1449 0.7261 0.095 Uiso 0.464(16) 1 calc PR A 3
H34B H 0.8856 -0.1073 0.6763 0.095 Uiso 0.464(16) 1 calc PR A 3
C35 C 0.9578(15) -0.250(2) 0.7297(11) 0.061(3) Uiso 0.464(16) 1 d PD A 3
H35A H 1.0028 -0.1864 0.7486 0.092 Uiso 0.464(16) 1 calc PR A 3
H35B H 0.9811 -0.2990 0.7025 0.092 Uiso 0.464(16) 1 calc PR A 3
H35C H 0.9449 -0.3077 0.7582 0.092 Uiso 0.464(16) 1 calc PR A 3
C32A C 0.6676(9) -0.2637(16) 0.5817(6) 0.029(3) Uiso 0.536(16) 1 d PD A 4
H32D H 0.6115 -0.2152 0.5676 0.043 Uiso 0.536(16) 1 calc PR A 4
H32E H 0.6532 -0.3527 0.5887 0.043 Uiso 0.536(16) 1 calc PR A 4
H32F H 0.7024 -0.2615 0.5534 0.043 Uiso 0.536(16) 1 calc PR A 4
C33A C 0.7203(12) -0.207(2) 0.6345(9) 0.091(5) Uiso 0.536(16) 1 d PD A 4
H33C H 0.7280 -0.1146 0.6274 0.109 Uiso 0.536(16) 1 calc PR A 4
H33D H 0.6845 -0.2126 0.6628 0.109 Uiso 0.536(16) 1 calc PR A 4
C34A C 0.8456(12) -0.202(2) 0.6989(9) 0.079(4) Uiso 0.536(16) 1 d PD A 4
H34C H 0.8217 -0.2265 0.7315 0.095 Uiso 0.536(16) 1 calc PR A 4
H34D H 0.8329 -0.1103 0.6911 0.095 Uiso 0.536(16) 1 calc PR A 4
C35A C 0.9474(12) -0.223(2) 0.7154(10) 0.061(3) Uiso 0.536(16) 1 d PD A 4
H35D H 0.9760 -0.1635 0.7459 0.092 Uiso 0.536(16) 1 calc PR A 4
H35E H 0.9708 -0.2080 0.6822 0.092 Uiso 0.536(16) 1 calc PR A 4
H35F H 0.9609 -0.3114 0.7287 0.092 Uiso 0.536(16) 1 calc PR A 4

loop_
_atom_site_aniso_label
_atom_site_aniso_U_11
_atom_site_aniso_U_22
_atom_site_aniso_U_33
_atom_site_aniso_U_23
_atom_site_aniso_U_13
_atom_site_aniso_U_12
Pt1 0.01270(11) 0.03025(13) 0.03111(13) 0.00366(10) 0.00361(8) 0.00103(8)
Cl1 0.0274(7) 0.0448(9) 0.0484(9) -0.0009(8) 0.0149(7) 0.0087(6)
Cl2 0.0160(6) 0.0418(9) 0.0454(9) 0.0080(7) 0.0002(6) -0.0036(6)
Cl3 0.0287(7) 0.0323(8) 0.0375(8) 0.0016(6) 0.0058(6) 0.0019(6)
N1 0.017(2) 0.042(3) 0.030(3) 0.006(2) 0.0065(19) 0.002(2)
N2 0.0138(19) 0.029(2) 0.026(2) 0.000(2) 0.0036(17) 0.0039(18)
N3 0.016(2) 0.030(3) 0.032(3) 0.006(2) 0.0037(19) 0.0032(19)
C1 0.015(2) 0.053(4) 0.040(4) 0.012(3) 0.001(2) -0.002(3)
C2 0.022(3) 0.065(5) 0.055(5) 0.023(4) 0.009(3) -0.011(3)
C3 0.022(3) 0.057(4) 0.042(4) 0.021(3) 0.003(3) -0.004(3)
C4 0.016(2) 0.051(4) 0.031(3) 0.006(3) 0.004(2) -0.004(3)
C5 0.014(2) 0.037(3) 0.029(3) 0.001(2) 0.005(2) -0.001(2)
C6 0.020(2) 0.030(3) 0.026(3) 0.001(2) 0.008(2) 0.003(2)
C7 0.019(2) 0.030(3) 0.026(3) -0.004(2) 0.004(2) 0.003(2)
C8 0.021(2) 0.023(3) 0.029(3) -0.003(2) 0.007(2) -0.002(2)
C9 0.020(2) 0.025(3) 0.032(3) -0.001(2) 0.008(2) 0.000(2)
C10 0.016(2) 0.023(3) 0.030(3) -0.001(2) 0.003(2) 0.004(2)
C11 0.016(2) 0.033(3) 0.026(3) 0.000(2) 0.004(2) 0.008(2)
C12 0.019(2) 0.030(3) 0.028(3) 0.002(2) 0.006(2) 0.004(2)
C13 0.024(3) 0.031(3) 0.030(3) 0.000(3) 0.004(2) 0.003(2)
C14 0.022(3) 0.033(3) 0.035(3) 0.008(3) 0.000(2) 0.003(2)
C15 0.017(2) 0.033(3) 0.041(4) 0.003(3) -0.001(2) 0.001(2)
C16 0.023(3) 0.085(6) 0.053(5) 0.039(4) 0.001(3) -0.010(3)
C17 0.030(4) 0.111(8) 0.071(6) 0.058(6) -0.004(4) -0.017(4)
C18 0.034(4) 0.129(9) 0.045(5) 0.041(5) -0.005(3) -0.023(5)
C19 0.030(4) 0.073(6) 0.087(6) 0.047(5) 0.001(4) -0.003(4)
C20 0.020(3) 0.030(3) 0.036(3) -0.005(3) 0.002(2) -0.004(2)
C21 0.051(4) 0.049(4) 0.053(5) 0.018(4) -0.027(4) -0.026(4)
C22 0.020(3) 0.101(7) 0.079(6) -0.051(6) 0.010(4) -0.012(4)
C23 0.039(4) 0.036(4) 0.055(4) 0.005(3) -0.006(3) -0.012(3)
C24 0.026(3) 0.034(3) 0.032(3) 0.008(3) 0.002(2) -0.001(3)
C25 0.064(5) 0.055(5) 0.058(5) 0.012(4) 0.030(4) 0.009(4)
C26 0.090(7) 0.038(4) 0.044(4) 0.004(4) 0.004(4) -0.015(4)
C27 0.046(4) 0.064(5) 0.057(5) 0.023(4) -0.003(4) -0.006(4)
Cl4 0.0206(6) 0.0411(8) 0.0414(9) -0.0059(7) 0.0066(6) -0.0001(6)

loop_
_atom_type_symbol
_atom_type_description
_atom_type_scat_dispersion_real
_atom_type_scat_dispersion_imag
_atom_type_scat_source
C C 0.0033 0.0016 'International Tables Vol C Tables 4.2.6.8 and 6.1.1.4'
H H 0.0000 0.0000 'International Tables Vol C Tables 4.2.6.8 and 6.1.1.4'
N N 0.0061 0.0033 'International Tables Vol C Tables 4.2.6.8 and 6.1.1.4'
O O 0.0106 0.0060 'International Tables Vol C Tables 4.2.6.8 and 6.1.1.4'
Cl Cl 0.1484 0.1585 'International Tables Vol C Tables 4.2.6.8 and 6.1.1.4'
Pt Pt -1.7033 8.3905 'International Tables Vol C Tables 4.2.6.8 and 6.1.1.4'

loop_
_geom_angle_atom_site_label_1
_geom_angle_atom_site_label_2
_geom_angle_atom_site_label_3
_geom_angle
N2 Pt1 N1 81.21(19)
N2 Pt1 N3 81.27(19)
N1 Pt1 N3 162.48(19)
N2 Pt1 Cl3 89.13(14)
N1 Pt1 Cl3 89.00(16)
N3 Pt1 Cl3 90.48(15)
N2 Pt1 Cl1 88.53(14)
N1 Pt1 Cl1 90.46(16)
N3 Pt1 Cl1 89.34(15)
Cl3 Pt1 Cl1 177.65(5)
N2 Pt1 Cl2 179.39(14)
N1 Pt1 Cl2 98.28(14)
N3 Pt1 Cl2 99.24(13)
Cl3 Pt1 Cl2 91.21(6)
Cl1 Pt1 Cl2 91.13(6)
C1 N1 C5 119.6(5)
C1 N1 Pt1 127.9(4)
C5 N1 Pt1 112.4(4)
C10 N2 C6 125.2(5)
C10 N2 Pt1 117.4(4)
C6 N2 Pt1 117.3(4)
C15 N3 C11 120.0(5)
C15 N3 Pt1 127.4(4)
C11 N3 Pt1 112.6(4)
N1 C1 C2 122.4(6)
N1 C1 H1 118.8
C2 C1 H1 118.8
C1 C2 C3 119.9(6)
C1 C2 H2 120.0
C3 C2 H2 120.0
C2 C3 C4 117.3(6)
C2 C3 C16 122.5(6)
C4 C3 C16 120.2(5)
C5 C4 C3 120.3(5)
C5 C4 H4 119.9
C3 C4 H4 119.9
N1 C5 C4 120.5(5)
N1 C5 C6 115.4(5)
C4 C5 C6 124.1(5)
N2 C6 C7 118.5(5)
N2 C6 C5 113.4(5)
C7 C6 C5 128.1(5)
C6 C7 C8 119.3(5)
C6 C7 H7 120.3
C8 C7 H7 120.3
C7 C8 C9 119.3(5)
C7 C8 C20 121.1(5)
C9 C8 C20 119.6(5)
C10 C9 C8 119.7(5)
C10 C9 H9 120.1
C8 C9 H9 120.1
N2 C10 C9 117.9(5)
N2 C10 C11 113.4(5)
C9 C10 C11 128.7(5)
N3 C11 C12 120.3(5)
N3 C11 C10 115.2(5)
C12 C11 C10 124.5(5)
C11 C12 C13 120.9(5)
C11 C12 H12 119.6
C13 C12 H12 119.6
C14 C13 C12 116.1(6)
C14 C13 C24 123.2(5)
C12 C13 C24 120.6(5)
C15 C14 C13 121.2(5)
C15 C14 H14 119.4
C13 C14 H14 119.4
N3 C15 C14 121.3(5)
N3 C15 H15 119.3
C14 C15 H15 119.3
C17 C16 C3 111.8(5)
C17 C16 C19 109.2(8)
C3 C16 C19 107.8(6)
C17 C16 C18 109.4(7)
C3 C16 C18 108.5(7)
C19 C16 C18 110.0(7)
C16 C17 H17A 109.5
C16 C17 H17B 109.5
H17A C17 H17B 109.5
C16 C17 H17C 109.5
H17A C17 H17C 109.5
H17B C17 H17C 109.5
C16 C18 H18A 109.5
C16 C18 H18B 109.5
H18A C18 H18B 109.5
C16 C18 H18C 109.5
H18A C18 H18C 109.5
H18B C18 H18C 109.5
C16 C19 H19A 109.5
C16 C19 H19B 109.5
H19A C19 H19B 109.5
C16 C19 H19C 109.5
H19A C19 H19C 109.5
H19B C19 H19C 109.5
C22 C20 C21 112.6(7)
C22 C20 C8 108.2(5)
C21 C20 C8 111.9(5)
C22 C20 C23 107.6(7)
C21 C20 C23 106.8(6)
C8 C20 C23 109.6(5)
C20 C21 H21A 109.5
C20 C21 H21B 109.5
H21A C21 H21B 109.5
C20 C21 H21C 109.5
H21A C21 H21C 109.5
H21B C21 H21C 109.5
C20 C22 H22A 109.5
C20 C22 H22B 109.5
H22A C22 H22B 109.5
C20 C22 H22C 109.5
H22A C22 H22C 109.5
H22B C22 H22C 109.5
C20 C23 H23A 109.5
C20 C23 H23B 109.5
H23A C23 H23B 109.5
C20 C23 H23C 109.5
H23A C23 H23C 109.5
H23B C23 H23C 109.5
C26 C24 C13 109.2(6)
C26 C24 C25 108.7(7)
C13 C24 C25 109.6(5)
C26 C24 C27 110.4(6)
C13 C24 C27 112.1(5)
C25 C24 C27 106.9(6)
C24 C25 H25A 109.5
C24 C25 H25B 109.5
H25A C25 H25B 109.5
C24 C25 H25C 109.5
H25A C25 H25C 109.5
H25B C25 H25C 109.5
C24 C26 H26A 109.5
C24 C26 H26B 109.5
H26A C26 H26B 109.5
C24 C26 H26C 109.5
H26A C26 H26C 109.5
H26B C26 H26C 109.5
C24 C27 H27A 109.5
C24 C27 H27B 109.5
H27A C27 H27B 109.5
C24 C27 H27C 109.5
H27A C27 H27C 109.5
H27B C27 H27C 109.5
C30 O1 C29 92.0(14)
C29 C28 H28A 109.5
C29 C28 H28B 109.5
H28A C28 H28B 109.5
C29 C28 H28C 109.5
H28A C28 H28C 109.5
H28B C28 H28C 109.5
C28 C29 O1 116(2)
C28 C29 H29A 108.4
O1 C29 H29A 108.4
C28 C29 H29B 108.4
O1 C29 H29B 108.4
H29A C29 H29B 107.4
O1 C30 C31 103.6(17)
O1 C30 H30A 111.0
C31 C30 H30A 111.0
O1 C30 H30B 111.0
C31 C30 H30B 111.0
H30A C30 H30B 109.0
C30 C31 H31A 109.5
C30 C31 H31B 109.5
H31A C31 H31B 109.5
C30 C31 H31C 109.5
H31A C31 H31C 109.5
H31B C31 H31C 109.5
C30A O1A C29A 97.7(17)
C29A C28A H28D 109.5
C29A C28A H28E 109.5
H28D C28A H28E 109.5
C29A C28A H28F 109.5
H28D C28A H28F 109.5
H28E C28A H28F 109.5
C28A C29A O1A 109.9(18)
C28A C29A H29C 109.7
O1A C29A H29C 109.7
C28A C29A H29D 109.7
O1A C29A H29D 109.7
H29C C29A H29D 108.2
O1A C30A C31A 94.6(19)
O1A C30A H30C 112.8
C31A C30A H30C 112.8
O1A C30A H30D 112.8
C31A C30A H30D 112.8
H30C C30A H30D 110.3
C30A C31A H31D 109.5
C30A C31A H31E 109.5
H31D C31A H31E 109.5
C30A C31A H31F 109.5
H31D C31A H31F 109.5
H31E C31A H31F 109.5
C34A O2 C34 16(2)
C34A O2 C33A 111.4(13)
C34 O2 C33A 116.6(14)
C34A O2 C33 101.7(15)
C34 O2 C33 102.2(13)
C33A O2 C33 20.2(16)
C33 C32 H32A 109.5
C33 C32 H32B 109.5
H32A C32 H32B 109.5
C33 C32 H32C 109.5
H32A C32 H32C 109.5
H32B C32 H32C 109.5
C32 C33 O2 109.9(14)
C32 C33 H33A 109.7
O2 C33 H33A 109.7
C32 C33 H33B 109.7
O2 C33 H33B 109.7
H33A C33 H33B 108.2
O2 C34 C35 113.3(19)
O2 C34 H34A 108.9
C35 C34 H34A 108.9
O2 C34 H34B 108.9
C35 C34 H34B 108.9
H34A C34 H34B 107.7
C34 C35 H35A 109.5
C34 C35 H35B 109.5
H35A C35 H35B 109.5
C34 C35 H35C 109.5
H35A C35 H35C 109.5
H35B C35 H35C 109.5
C33A C32A H32D 109.5
C33A C32A H32E 109.5
H32D C32A H32E 109.5
C33A C32A H32F 109.5
H32D C32A H32F 109.5
H32E C32A H32F 109.5
O2 C33A C32A 117.9(16)
O2 C33A H33C 107.8
C32A C33A H33C 107.8
O2 C33A H33D 107.8
C32A C33A H33D 107.8
H33C C33A H33D 107.2
O2 C34A C35A 113.4(18)
O2 C34A H34C 108.9
C35A C34A H34C 108.9
O2 C34A H34D 108.9
C35A C34A H34D 108.9
H34C C34A H34D 107.7
C34A C35A H35D 109.5
C34A C35A H35E 109.5
H35D C35A H35E 109.5
C34A C35A H35F 109.5
H35D C35A H35F 109.5
H35E C35A H35F 109.5

loop_
_geom_bond_atom_site_label_1
_geom_bond_atom_site_label_2
_geom_bond_distance
Pt1 N2 1.955(4)
Pt1 N1 2.032(5)
Pt1 N3 2.033(5)
Pt1 Cl3 2.3116(16)
Pt1 Cl1 2.3146(17)
Pt1 Cl2 2.3176(15)
N1 C1 1.325(8)
N1 C5 1.372(7)
N2 C10 1.341(7)
N2 C6 1.341(7)
N3 C15 1.332(7)
N3 C11 1.370(7)
C1 C2 1.370(9)
C1 H1 0.9500
C2 C3 1.399(9)
C2 H2 0.9500
C3 C4 1.399(9)
C3 C16 1.533(9)
C4 C5 1.379(9)
C4 H4 0.9500
C5 C6 1.471(8)
C6 C7 1.390(8)
C7 C8 1.398(8)
C7 H7 0.9500
C8 C9 1.407(8)
C8 C20 1.533(7)
C9 C10 1.389(7)
C9 H9 0.9500
C10 C11 1.482(7)
C11 C12 1.385(8)
C12 C13 1.416(8)
C12 H12 0.9500
C13 C14 1.392(8)
C13 C24 1.510(9)
C14 C15 1.388(9)
C14 H14 0.9500
C15 H15 0.9500
C16 C17 1.532(10)
C16 C19 1.542(13)
C16 C18 1.544(13)
C17 H17A 0.9800
C17 H17B 0.9800
C17 H17C 0.9800
C18 H18A 0.9800
C18 H18B 0.9800
C18 H18C 0.9800
C19 H19A 0.9800
C19 H19B 0.9800
C19 H19C 0.9800
C20 C22 1.520(10)
C20 C21 1.528(9)
C20 C23 1.535(9)
C21 H21A 0.9800
C21 H21B 0.9800
C21 H21C 0.9800
C22 H22A 0.9800
C22 H22B 0.9800
C22 H22C 0.9800
C23 H23A 0.9800
C23 H23B 0.9800
C23 H23C 0.9800
C24 C26 1.509(10)
C24 C25 1.540(10)
C24 C27 1.544(10)
C25 H25A 0.9800
C25 H25B 0.9800
C25 H25C 0.9800
C26 H26A 0.9800
C26 H26B 0.9800
C26 H26C 0.9800
C27 H27A 0.9800
C27 H27B 0.9800
C27 H27C 0.9800
O1 C30 1.465(17)
O1 C29 1.605(17)
C28 C29 1.394(18)
C28 H28A 0.9800
C28 H28B 0.9800
C28 H28C 0.9800
C29 H29A 0.9900
C29 H29B 0.9900
C30 C31 1.536(18)
C30 H30A 0.9900
C30 H30B 0.9900
C31 H31A 0.9800
C31 H31B 0.9800
C31 H31C 0.9800
O1A C30A 1.470(19)
O1A C29A 1.551(18)
C28A C29A 1.375(17)
C28A H28D 0.9800
C28A H28E 0.9800
C28A H28F 0.9800
C29A H29C 0.9900
C29A H29D 0.9900
C30A C31A 1.535(19)
C30A H30C 0.9900
C30A H30D 0.9900
C31A H31D 0.9800
C31A H31E 0.9800
C31A H31F 0.9800
O2 C34A 1.132(15)
O2 C34 1.399(17)
O2 C33A 1.447(15)
O2 C33 1.570(17)
C32 C33 1.538(17)
C32 H32A 0.9800
C32 H32B 0.9800
C32 H32C 0.9800
C33 H33A 0.9900
C33 H33B 0.9900
C34 C35 1.548(18)
C34 H34A 0.9900
C34 H34B 0.9900
C35 H35A 0.9800
C35 H35B 0.9800
C35 H35C 0.9800
C32A C33A 1.454(16)
C32A H32D 0.9800
C32A H32E 0.9800
C32A H32F 0.9800
C33A H33C 0.9900
C33A H33D 0.9900
C34A C35A 1.524(17)
C34A H34C 0.9900
C34A H34D 0.9900
C35A H35D 0.9800
C35A H35E 0.9800
C35A H35F 0.9800
